data_7004979
loop_
_publ_author_name
'Hitchcock, Peter B.'
'Lappert, Michael F.'
'Merle, Philippe G.'

_publ_section_title
;
 Synthesis and structures of selected benzamidinates of Li, Na, Al, Zr
 and Sn(II) using the C1-symmetric ligands [N(SiMe3)C(C6H4Me-4 or
 Ph)NPh]-.
;
_journal_issue 5
_journal_name_full 'Dalton transactions (Cambridge, England : 2003)'
_journal_page_first 585
_journal_page_last 594
_journal_paper_doi 10.1039/b614351b
_journal_year 2007
_chemical_compound_source 'synthesis as described'
_chemical_formula_moiety 'C21 H31 Li1 N2 O1 Si1'
_chemical_formula_structural 'C21 H31 LI1 N2 O1 SI1'
_chemical_formula_sum 'C42 H62 Li2 N4 O2 Si2'
_chemical_formula_weight 725.02
_chemical_name_systematic
;
?
;
_space_group_IT_number 14
_symmetry_cell_setting monoclinic
_symmetry_Int_Tables_number 14
_symmetry_space_group_name_Hall '-P 2ybc'
_symmetry_space_group_name_H-M 'P 1 21/c 1'
_atom_sites_solution_hydrogens geom
_atom_sites_solution_primary direct
_atom_sites_solution_secondary difmap
_audit_conform_dict_location ftp://ftp.iucr.org/cifdics/cif_core2.1beta.dic
_audit_conform_dict_name cif_core.dic
_audit_conform_dict_version 2.1beta3
_audit_creation_date 1999-04-12T13:28:13-00:00
_audit_creation_method 'WinGX routine CIF_UPDATE'
_cell_angle_alpha 90
_cell_angle_beta 94.97(6)
_cell_angle_gamma 90
_cell_formula_units_Z 2
_cell_length_a 9.861(7)
_cell_length_b 9.412(4)
_cell_length_c 23.889(10)
_cell_measurement_reflns_used 25
_cell_measurement_temperature 173(2)
_cell_measurement_theta_max 8.5
_cell_measurement_theta_min 7.3
_cell_measurement_wavelength 0.71073
_cell_volume 2209(2)
_computing_cell_refinement 'CAD4 (Enraf Nonius, 1994)'
_computing_data_collection 'CAD4 (Enraf Nonius, 1994)'
_computing_data_reduction 'XCAD4 (Harms & Wocadlo, 1995)'
_computing_molecular_graphics 'CAMERON (Watkin,Pearce & Prout, 1993)'
_computing_publication_material 'WinGX publication routines (Farrugia, 1998)'
_computing_structure_refinement 'SHELXL-97 (Sheldrick, 1997)'
_computing_structure_solution 'SHELXS-97 (Sheldrick, 1990)'
_diffrn_ambient_temperature 173(2)
_diffrn_detector 'scintillation LiI'
_diffrn_detector_dtime 1.195
_diffrn_measured_fraction_theta_full 0.999
_diffrn_measured_fraction_theta_max 0.999
_diffrn_measurement_device '\k-geometry diffractometer'
_diffrn_measurement_device_type 'Enraf Nonius CAD4'
_diffrn_measurement_method 'non-profiled omega/2theta scans'
_diffrn_orient_matrix_type
;
x-axis points to radiation source
the matrix is specified in reciprocal space
;
_diffrn_orient_matrix_UB_11 0.24976E-1
_diffrn_orient_matrix_UB_12 0.00667
_diffrn_orient_matrix_UB_13 0.41391E-1
_diffrn_orient_matrix_UB_21 0.6839E-2
_diffrn_orient_matrix_UB_22 0.105664
_diffrn_orient_matrix_UB_23 -0.3143E-2
_diffrn_orient_matrix_UB_31 -0.98447E-1
_diffrn_orient_matrix_UB_32 0.8839E-2
_diffrn_orient_matrix_UB_33 0.6515E-2
_diffrn_radiation_monochromator graphite
_diffrn_radiation_type MoK\a
_diffrn_radiation_wavelength 0.71073
_diffrn_reflns_av_R_equivalents 0.042
_diffrn_reflns_av_sigmaI/netI 0.0449
_diffrn_reflns_limit_h_max 11
_diffrn_reflns_limit_h_min 0
_diffrn_reflns_limit_k_max 11
_diffrn_reflns_limit_k_min 0
_diffrn_reflns_limit_l_max 28
_diffrn_reflns_limit_l_min -28
_diffrn_reflns_number 4096
_diffrn_reflns_theta_full 24.97
_diffrn_reflns_theta_max 24.97
_diffrn_reflns_theta_min 2.07
_diffrn_source 'Enraf Nonius FR590'
_diffrn_standards_decay_% 7
_diffrn_standards_interval_time 60
_diffrn_standards_number 2
_exptl_absorpt_coefficient_mu 0.117
_exptl_absorpt_correction_type none
_exptl_crystal_colour colourless
_exptl_crystal_density_diffrn 1.09
_exptl_crystal_density_method 'not measured'
_exptl_crystal_description prism
_exptl_crystal_F_000 784
_exptl_crystal_size_max 0.4
_exptl_crystal_size_mid 0.4
_exptl_crystal_size_min 0.4
_refine_diff_density_max 0.512
_refine_diff_density_min -0.455
_refine_diff_density_rms 0.069
_refine_ls_extinction_coef 0.002(2)
_refine_ls_extinction_expression Fc^*^=kFc[1+0.001xFc^2^\l^3^/sin(2\q)]^-1/4^
_refine_ls_extinction_method SHELXL
_refine_ls_goodness_of_fit_ref 1.027
_refine_ls_hydrogen_treatment constr
_refine_ls_matrix_type full
_refine_ls_number_parameters 255
_refine_ls_number_reflns 3866
_refine_ls_number_restraints 0
_refine_ls_restrained_S_all 1.027
_refine_ls_R_factor_all 0.1046
_refine_ls_R_factor_gt 0.0736
_refine_ls_shift/su_max 0
_refine_ls_shift/su_mean 0
_refine_ls_structure_factor_coef Fsqd
_refine_ls_weighting_scheme calc
_refine_ls_wR_factor_gt 0.199
_refine_ls_wR_factor_ref 0.2272
_reflns_number_gt 2671
_reflns_number_total 3866
_reflns_threshold_expression >2sigma(I)
_cod_data_source_file b614351b.txt
_cod_data_source_block (1)-apr799
_cod_original_sg_symbol_H-M 'P 21/c'
_cod_database_code 7004979
_diffrn_standards_decay_corr_max 1.073
_diffrn_standards_decay_corr_min 0.996

loop_
_symmetry_equiv_pos_as_xyz
'x, y, z'
'-x, y+1/2, -z+1/2'
'-x, -y, -z'
'x, -y-1/2, z-1/2'

loop_
_atom_site_label
_atom_site_type_symbol
_atom_site_fract_x
_atom_site_fract_y
_atom_site_fract_z
_atom_site_U_iso_or_equiv
_atom_site_adp_type
_atom_site_occupancy
_atom_site_symmetry_multiplicity
_atom_site_calc_flag
_atom_site_refinement_flags
_atom_site_disorder_assembly
_atom_site_disorder_group
Li Li 0.0853(6) 0.0208(5) -0.03721(19) 0.0364(12) Uani 1 1 d . . .
Si Si 0.03853(10) -0.23878(9) -0.14290(3) 0.0401(3) Uani 1 1 d . A .
O O 0.1835(3) 0.1711(2) -0.07294(10) 0.0528(7) Uani 1 1 d . . .
N1 N -0.1377(3) 0.0323(3) -0.04543(9) 0.0333(6) Uani 1 1 d . . .
N2 N -0.0049(3) -0.1113(3) -0.09621(10) 0.0354(6) Uani 1 1 d . . .
C1 C -0.1187(3) -0.0414(3) -0.09298(11) 0.0315(7) Uani 1 1 d . A .
C2 C -0.2325(3) -0.0451(3) -0.13941(11) 0.0333(7) Uani 1 1 d . . .
C3 C -0.3515(4) -0.1166(4) -0.13366(14) 0.0520(10) Uani 1 1 d . A .
H3 H -0.3647 -0.1606 -0.0988 0.062 Uiso 1 1 calc R . .
C4 C -0.4529(4) -0.1264(5) -0.17716(15) 0.0571(10) Uani 1 1 d . . .
H4 H -0.5335 -0.1782 -0.1719 0.068 Uiso 1 1 calc R A .
C5 C -0.4387(4) -0.0617(4) -0.22850(14) 0.0488(9) Uani 1 1 d . A .
C6 C -0.3210(4) 0.0120(4) -0.23369(14) 0.0529(10) Uani 1 1 d . . .
H6 H -0.3095 0.059 -0.2681 0.064 Uiso 1 1 calc R A .
C7 C -0.2179(4) 0.0207(4) -0.19059(13) 0.0456(9) Uani 1 1 d . A .
H7 H -0.137 0.0718 -0.1961 0.055 Uiso 1 1 calc R . .
C8 C -0.5488(4) -0.0719(6) -0.27654(17) 0.0741(14) Uani 1 1 d . . .
H8A H -0.6329 -0.0294 -0.2652 0.111 Uiso 0.5 1 calc PR A .
H8B H -0.565 -0.172 -0.2863 0.111 Uiso 0.5 1 calc PR . .
H8C H -0.5197 -0.0211 -0.3092 0.111 Uiso 0.5 1 calc PR . .
H8D H -0.5122 -0.1189 -0.3086 0.111 Uiso 0.5 1 calc PR . .
H8E H -0.58 0.0237 -0.2875 0.111 Uiso 0.5 1 calc PR . .
H8F H -0.6254 -0.1272 -0.2646 0.111 Uiso 0.5 1 calc PR . .
C9 C -0.2410(3) 0.1368(3) -0.04675(12) 0.0344(7) Uani 1 1 d . A .
C10 C -0.3471(4) 0.1255(4) -0.01277(14) 0.0513(9) Uani 1 1 d . . .
H10 H -0.3548 0.043 0.0096 0.062 Uiso 1 1 calc R A .
C11 C -0.4429(4) 0.2341(5) -0.01108(17) 0.0671(12) Uani 1 1 d . A .
H11 H -0.515 0.225 0.0126 0.081 Uiso 1 1 calc R . .
C12 C -0.4339(4) 0.3544(4) -0.04331(17) 0.0590(11) Uani 1 1 d . . .
H12 H -0.4993 0.4282 -0.042 0.071 Uiso 1 1 calc R A .
C13 C -0.3302(4) 0.3665(4) -0.07714(16) 0.0509(9) Uani 1 1 d . A .
H13 H -0.3232 0.4491 -0.0995 0.061 Uiso 1 1 calc R . .
C14 C -0.2352(4) 0.2594(3) -0.07911(14) 0.0419(8) Uani 1 1 d . . .
H14 H -0.164 0.2695 -0.1032 0.05 Uiso 1 1 calc R A .
C15 C -0.0890(4) -0.3850(4) -0.15385(17) 0.0647(12) Uani 1 1 d . . .
H15A H -0.0522 -0.4604 -0.1764 0.097 Uiso 1 1 calc R A .
H15B H -0.1729 -0.3477 -0.1735 0.097 Uiso 1 1 calc R . .
H15C H -0.1089 -0.4236 -0.1174 0.097 Uiso 1 1 calc R . .
C16 C 0.0737(5) -0.1687(4) -0.21367(14) 0.0621(11) Uani 1 1 d . . .
H16A H -0.011 -0.1328 -0.2332 0.093 Uiso 1 1 calc R A .
H16B H 0.1101 -0.2452 -0.2358 0.093 Uiso 1 1 calc R . .
H16C H 0.1403 -0.0915 -0.209 0.093 Uiso 1 1 calc R . .
C17 C 0.2012(4) -0.3174(4) -0.11147(16) 0.0542(10) Uani 1 1 d . . .
H17A H 0.2343 -0.3872 -0.1375 0.081 Uiso 1 1 calc R A .
H17B H 0.1856 -0.3643 -0.076 0.081 Uiso 1 1 calc R . .
H17C H 0.2691 -0.2421 -0.1044 0.081 Uiso 1 1 calc R . .
C18 C 0.1767(5) 0.3182(4) -0.06071(19) 0.0630(11) Uani 1 1 d . A .
H18A H 0.1128 0.3656 -0.0891 0.076 Uiso 1 1 calc R . .
H18B H 0.2677 0.3618 -0.0623 0.076 Uiso 1 1 calc R . .
C19 C 0.1306(5) 0.3379(4) -0.00505(18) 0.0747(14) Uani 1 1 d . . .
H19A H 0.1967 0.2953 0.0231 0.112 Uiso 1 1 calc R A .
H19B H 0.0419 0.2919 -0.0033 0.112 Uiso 1 1 calc R . .
H19C H 0.1222 0.4396 0.0026 0.112 Uiso 1 1 calc R . .
C20 C 0.2697(7) 0.1367(6) -0.1189(3) 0.052(2) Uani 0.745(16) 1 d P A 1
H20A H 0.2768 0.0323 -0.1226 0.063 Uiso 0.745(16) 1 calc PR A 1
H20B H 0.3624 0.175 -0.1097 0.063 Uiso 0.745(16) 1 calc PR A 1
C21 C 0.2114(12) 0.1982(8) -0.1734(3) 0.085(3) Uani 0.745(16) 1 d P A 1
H21A H 0.2705 0.1746 -0.203 0.128 Uiso 0.745(16) 1 calc PR A 1
H21B H 0.205 0.3017 -0.1699 0.128 Uiso 0.745(16) 1 calc PR A 1
H21C H 0.1205 0.1586 -0.1831 0.128 Uiso 0.745(16) 1 calc PR A 1
C20A C 0.162(4) 0.184(3) -0.1350(9) 0.110(11) Uani 0.255(16) 1 d P A 2
H20C H 0.1122 0.2725 -0.1463 0.132 Uiso 0.255(16) 1 calc PR A 2
H20D H 0.1121 0.1015 -0.152 0.132 Uiso 0.255(16) 1 calc PR A 2
C21A C 0.305(3) 0.189(4) -0.1507(12) 0.102(10) Uani 0.255(16) 1 d P A 2
H21D H 0.3049 0.2065 -0.1912 0.153 Uiso 0.255(16) 1 calc PR A 2
H21E H 0.3495 0.0977 -0.1415 0.153 Uiso 0.255(16) 1 calc PR A 2
H21F H 0.3545 0.2651 -0.1299 0.153 Uiso 0.255(16) 1 calc PR A 2

loop_
_atom_site_aniso_label
_atom_site_aniso_U_11
_atom_site_aniso_U_22
_atom_site_aniso_U_33
_atom_site_aniso_U_23
_atom_site_aniso_U_13
_atom_site_aniso_U_12
Li 0.060(3) 0.029(3) 0.021(2) 0.001(2) 0.008(2) -0.001(2)
Si 0.0664(7) 0.0277(5) 0.0274(5) -0.0060(3) 0.0111(4) -0.0009(4)
O 0.0857(18) 0.0307(13) 0.0439(14) 0.0043(10) 0.0164(13) -0.0118(12)
N1 0.0551(16) 0.0269(13) 0.0183(12) -0.0011(10) 0.0048(11) -0.0001(12)
N2 0.0588(17) 0.0249(13) 0.0234(12) -0.0049(10) 0.0092(11) -0.0016(12)
C1 0.0526(19) 0.0206(14) 0.0222(14) -0.0001(11) 0.0085(13) -0.0067(14)
C2 0.0525(19) 0.0270(15) 0.0209(14) -0.0023(12) 0.0054(13) -0.0025(14)
C3 0.066(2) 0.060(2) 0.0315(17) 0.0016(16) 0.0110(16) -0.016(2)
C4 0.054(2) 0.075(3) 0.042(2) -0.0057(19) 0.0051(17) -0.021(2)
C5 0.056(2) 0.055(2) 0.0345(18) -0.0086(16) -0.0007(16) -0.0006(18)
C6 0.075(3) 0.056(2) 0.0268(17) 0.0074(15) -0.0026(17) -0.002(2)
C7 0.064(2) 0.0417(19) 0.0302(16) 0.0061(14) 0.0015(15) -0.0140(17)
C8 0.072(3) 0.097(4) 0.051(2) -0.012(2) -0.011(2) -0.006(3)
C9 0.0503(18) 0.0294(16) 0.0226(14) -0.0052(12) -0.0017(13) -0.0010(14)
C10 0.060(2) 0.057(2) 0.0380(18) 0.0069(16) 0.0131(17) 0.0072(19)
C11 0.067(3) 0.089(3) 0.047(2) -0.003(2) 0.0162(19) 0.018(2)
C12 0.068(3) 0.051(2) 0.056(2) -0.0186(19) -0.008(2) 0.016(2)
C13 0.066(2) 0.0304(18) 0.054(2) -0.0030(16) -0.0112(19) 0.0002(17)
C14 0.055(2) 0.0311(17) 0.0393(17) 0.0004(14) 0.0014(15) -0.0007(15)
C15 0.089(3) 0.046(2) 0.061(2) -0.0277(19) 0.015(2) -0.016(2)
C16 0.103(3) 0.050(2) 0.0354(19) -0.0039(17) 0.018(2) 0.012(2)
C17 0.082(3) 0.0334(19) 0.049(2) -0.0053(16) 0.0189(19) 0.0056(18)
C18 0.077(3) 0.032(2) 0.082(3) 0.004(2) 0.017(2) -0.0078(19)
C19 0.124(4) 0.043(2) 0.060(3) -0.009(2) 0.018(3) -0.024(2)
C20 0.069(4) 0.047(3) 0.043(4) 0.003(2) 0.019(3) -0.007(3)
C21 0.153(9) 0.062(4) 0.042(4) 0.013(3) 0.015(5) -0.017(5)
C20A 0.15(3) 0.12(2) 0.062(15) 0.048(14) 0.017(15) -0.018(19)
C21A 0.084(17) 0.17(3) 0.058(16) -0.032(17) 0.016(13) -0.046(17)

loop_
_atom_type_symbol
_atom_type_description
_atom_type_scat_dispersion_real
_atom_type_scat_dispersion_imag
_atom_type_scat_source
C C 0.0033 0.0016 'International Tables Vol C Tables 4.2.6.8 and 6.1.1.4'
H H 0 0 'International Tables Vol C Tables 4.2.6.8 and 6.1.1.4'
Li Li -0.0003 0.0001 'International Tables Vol C Tables 4.2.6.8 and 6.1.1.4'
N N 0.0061 0.0033 'International Tables Vol C Tables 4.2.6.8 and 6.1.1.4'
O O 0.0106 0.006 'International Tables Vol C Tables 4.2.6.8 and 6.1.1.4'
Si Si 0.0817 0.0704 'International Tables Vol C Tables 4.2.6.8 and 6.1.1.4'

loop_
_geom_angle_atom_site_label_1
_geom_angle_atom_site_label_2
_geom_angle_atom_site_label_3
_geom_angle
_geom_angle_site_symmetry_1
_geom_angle_site_symmetry_3
_geom_angle_publ_flag
O Li N2 110.2(2) . . ?
O Li N1 120.2(3) . 3 ?
N2 Li N1 125.3(3) . 3 ?
O Li N1 117.2(3) . . ?
N2 Li N1 65.92(19) . . ?
N1 Li N1 105.3(2) 3 . ?
O Li C1 111.1(2) . . ?
N2 Li C1 33.24(13) . . ?
N1 Li C1 127.2(3) 3 . ?
N1 Li C1 34.15(12) . . ?
O Li Li 142.0(4) . 3 ?
N2 Li Li 96.5(3) . 3 ?
N1 Li Li 55.04(19) 3 3 ?
N1 Li Li 50.3(2) . 3 ?
C1 Li Li 77.3(3) . 3 ?
N2 Si C17 105.66(15) . . ?
N2 Si C15 113.77(16) . . ?
C17 Si C15 108.0(2) . . ?
N2 Si C16 114.56(15) . . ?
C17 Si C16 106.45(19) . . ?
C15 Si C16 107.9(2) . . ?
C18 O C20 114.0(3) . . ?
C18 O C20A 96.8(12) . . ?
C20 O C20A 47.1(13) . . ?
C18 O Li 125.7(3) . . ?
C20 O Li 120.3(3) . . ?
C20A O Li 117.7(11) . . ?
C1 N1 C9 119.2(2) . . ?
C1 N1 Li 129.6(2) . 3 ?
C9 N1 Li 108.1(2) . 3 ?
C1 N1 Li 80.8(2) . . ?
C9 N1 Li 138.6(2) . . ?
Li N1 Li 74.7(2) 3 . ?
C1 N2 Si 130.7(2) . . ?
C1 N2 Li 88.7(2) . . ?
Si N2 Li 139.6(2) . . ?
N2 C1 N1 119.1(3) . . ?
N2 C1 C2 122.1(2) . . ?
N1 C1 C2 118.7(3) . . ?
N2 C1 Li 58.0(2) . . ?
N1 C1 Li 65.1(2) . . ?
C2 C1 Li 162.4(2) . . ?
C3 C2 C7 117.5(3) . . ?
C3 C2 C1 121.8(3) . . ?
C7 C2 C1 120.7(3) . . ?
C2 C3 C4 121.9(3) . . ?
C3 C4 C5 120.9(3) . . ?
C6 C5 C4 117.0(3) . . ?
C6 C5 C8 121.5(3) . . ?
C4 C5 C8 121.5(4) . . ?
C5 C6 C7 122.5(3) . . ?
C6 C7 C2 120.2(3) . . ?
C10 C9 C14 117.3(3) . . ?
C10 C9 N1 120.9(3) . . ?
C14 C9 N1 121.6(3) . . ?
C9 C10 C11 120.6(4) . . ?
C12 C11 C10 120.7(4) . . ?
C13 C12 C11 119.2(4) . . ?
C12 C13 C14 120.4(4) . . ?
C13 C14 C9 121.7(3) . . ?
O C18 C19 109.7(3) . . ?
O C20 C21 111.1(7) . . ?
O C20A C21A 101(3) . . ?

loop_
_geom_bond_atom_site_label_1
_geom_bond_atom_site_label_2
_geom_bond_distance
_geom_bond_site_symmetry_2
_geom_bond_publ_flag
Li O 1.953(5) . ?
Li N2 2.026(6) . ?
Li N1 2.058(5) 3 ?
Li N1 2.193(6) . ?
Li C1 2.387(6) . ?
Li Li 2.581(10) 3 ?
Si N2 1.718(3) . ?
Si C17 1.864(4) . ?
Si C15 1.867(4) . ?
Si C16 1.875(4) . ?
O C18 1.418(4) . ?
O C20 1.482(6) . ?
O C20A 1.48(2) . ?
N1 C1 1.357(4) . ?
N1 C9 1.415(4) . ?
N1 Li 2.058(5) 3 ?
N2 C1 1.309(4) . ?
C1 C2 1.508(4) . ?
C2 C3 1.370(5) . ?
C2 C7 1.389(4) . ?
C3 C4 1.381(5) . ?
C4 C5 1.387(5) . ?
C5 C6 1.367(5) . ?
C5 C8 1.513(5) . ?
C6 C7 1.385(5) . ?
C9 C10 1.383(5) . ?
C9 C14 1.392(4) . ?
C10 C11 1.395(6) . ?
C11 C12 1.377(6) . ?
C12 C13 1.362(5) . ?
C13 C14 1.379(5) . ?
C18 C19 1.454(6) . ?
C20 C21 1.492(12) . ?
C20A C21A 1.49(5) . ?
